data_7709530
loop_
_publ_author_name
'Hill, Michael'
'Liu, Han-Ying'
'Neale, Samuel E.'
'Mahon, Mary F.'
'McMullin, Claire Louise'

_publ_section_title
;
 On the Reactivity of Al-Group 11 (Cu, Ag, Au) Bonds
;
_journal_name_full 'Dalton Transactions'
_journal_paper_doi 10.1039/D2DT00404F
_journal_year 2022
_chemical_formula_moiety 'C42 H77 Al Cu N2 P Si2'
_chemical_formula_sum 'C42 H77 Al Cu N2 P Si2'
_chemical_formula_weight 787.72
_space_group_crystal_system monoclinic
_space_group_IT_number 14
_space_group_name_Hall '-P 2yn'
_space_group_name_H-M_alt 'P 1 21/n 1'
_atom_sites_solution_hydrogens geom
_atom_sites_solution_primary dual
_audit_creation_date 2021-09-06
_audit_creation_method
;
Olex2 1.3
(compiled 2019.09.11 svn.r3662 for OlexSys, GUI svn.r5938)
;
_audit_update_record
;
2022-01-07 deposited with the CCDC.	2022-02-09 downloaded from the CCDC.
;
_cell_angle_alpha 90
_cell_angle_beta 96.2510(10)
_cell_angle_gamma 90
_cell_formula_units_Z 4
_cell_length_a 12.45810(10)
_cell_length_b 16.19060(10)
_cell_length_c 23.05460(10)
_cell_measurement_reflns_used 34874
_cell_measurement_temperature 150.01(10)
_cell_measurement_theta_max 72.8510
_cell_measurement_theta_min 4.4880
_cell_volume 4622.56(5)
_computing_cell_refinement 'CrysAlisPro 1.171.39.46 (Rigaku OD, 2018)'
_computing_data_collection 'CrysAlisPro 1.171.39.46 (Rigaku OD, 2018)'
_computing_data_reduction 'CrysAlisPro 1.171.39.46 (Rigaku OD, 2018)'
_computing_molecular_graphics 'Olex2 1.3 (Dolomanov et al., 2009)'
_computing_publication_material 'Olex2 1.3 (Dolomanov et al., 2009)'
_computing_structure_refinement 'ShelXL 2018/3 (Sheldrick, 2015)'
_computing_structure_solution 'SHELXT 2018/2 (Sheldrick, 2018)'
_diffrn_ambient_environment N~2~
_diffrn_ambient_temperature 150.01(10)
_diffrn_detector 'CCD plate'
_diffrn_detector_area_resol_mean 8.0734
_diffrn_detector_type EosS2
_diffrn_measured_fraction_theta_full 1.000
_diffrn_measured_fraction_theta_max 0.983
_diffrn_measurement_details
;
List of Runs (angles in degrees, time in seconds):

  # Type    Start    End  Width  t~exp~   \w     \q     \k     \f   Frames
#--------------------------------------------------------------------------
  1  \w   -102.00 -24.00   1.00    1.00    --  -37.15 -57.00 -90.00   78
  2  \w    -63.00  31.00   1.00    1.00    --  -37.15  19.00  90.00   94
  3  \w    -60.00  31.00   1.00    1.00    --  -37.15  19.00-180.00   91
  4  \w     23.00  98.00   1.00    1.00    --   37.15  57.00-150.00   75
  5  \w      6.00  68.00   1.00    1.00    --   37.15 -99.00  30.00   62
  6  \w     39.00  79.00   1.00    1.00    --   37.15-125.00 150.00   40
  7  \w     36.00  89.00   1.00    1.00    --   37.15-125.00 -90.00   53
  8  \w     82.00 108.00   1.00    2.50    --  109.00-111.00  30.00   26
  9  \w     96.00 131.00   1.00    2.50    --  109.00  30.00  30.00   35
 10  \w     51.00  95.00   1.00    2.50    --  109.00 -52.00  54.74   44
 11  \w     96.00 122.00   1.00    2.50    --  109.00 -30.00 120.00   26
 12  \w     41.00  90.00   1.00    2.50    --  109.00 -94.00  30.00   49
 13  \w    150.00 175.00   1.00    2.50    --  109.00  77.00  60.00   25
 14  \w     46.00  72.00   1.00    2.50    --  109.00 -77.00 -90.00   26
 15  \w     41.00  73.00   1.00    2.50    --  109.00 -30.00 120.00   32
 16  \w    106.00 176.00   1.00    2.50    --  109.00  15.00 150.00   70
 17  \w     42.00  68.00   1.00    2.50    --  109.00 -45.00-150.00   26
 18  \w     82.00 108.00   1.00    2.50    --  109.00-111.00 -90.00   26
 19  \w     47.00 122.00   1.00    2.50    --  109.00 -30.00-150.00   75
 20  \w     79.00 108.00   1.00    2.50    --  109.00-111.00-180.00   29
 21  \w     95.00 164.00   1.00    2.50    --  109.00  30.00  60.00   69
 22  \w     51.00  98.00   1.00    2.50    --  109.00 -94.00 -90.00   47
 23  \w     81.00 122.00   1.00    2.50    --  109.00  15.00   0.00   41
 24  \w     40.00 104.00   1.00    2.50    --  109.00-111.00 150.00   64
 25  \w     49.00  74.00   1.00    2.50    --  109.00-111.00  60.00   25
 26  \w     77.00 125.00   1.00    2.50    --  109.00 -45.00  90.00   48
 27  \w     47.00  91.00   1.00    2.50    --  109.00 -61.00 -60.00   44
 28  \w     98.00 124.00   1.00    2.50    --  109.00  30.00  90.00   26
 29  \w     63.00 140.00   1.00    2.50    --  109.00 -15.00  60.00   77
 30  \w     51.00 106.00   1.00    2.50    --  109.00-111.00-150.00   55
 31  \w    147.00 173.00   1.00    2.50    --  109.00  77.00 120.00   26
 32  \w     75.00 102.00   1.00    2.50    --  109.00-111.00-120.00   27
 33  \w     60.00 106.00   1.00    2.50    --  109.00-111.00  90.00   46
 34  \w     65.00  91.00   1.00    2.50    --  109.00 -94.00  60.00   26
 35  \w     93.00 162.00   1.00    2.50    --  109.00  45.00 -90.00   69
 36  \w     41.00  66.00   1.00    2.50    --  109.00-111.00 -90.00   25
 37  \w     43.00  94.00   1.00    2.50    --  109.00 -77.00-150.00   51
 38  \w     41.00 107.00   1.00    2.50    --  109.00-111.00 -30.00   66
 39  \w    106.00 159.00   1.00    2.50    --  109.00  15.00  30.00   53
 40  \w     93.00 130.00   1.00    2.50    --  109.00 -77.00 -90.00   37
 41  \w     78.00 119.00   1.00    2.50    --  109.00 -61.00  60.00   41
 42  \w    111.00 150.00   1.00    2.50    --  109.00  45.00-150.00   39
 43  \w     41.00  74.00   1.00    2.50    --  109.00 -30.00  30.00   33
 44  \w     90.00 126.00   1.00    2.50    --  109.00 -30.00  30.00   36
 45  \w     71.00 108.00   1.00    2.50    --  109.00-111.00 120.00   37
 46  \w     97.00 139.00   1.00    2.50    --  109.00  45.00-120.00   42
 47  \w     61.00  91.00   1.00    2.50    --  109.00 -77.00-180.00   30
 48  \w     65.00  91.00   1.00    2.50    --  109.00 -77.00   0.00   26
 49  \w     44.00  78.00   1.00    2.50    --  109.00 -77.00  60.00   34
 50  \w     85.00 110.00   1.00    2.50    --  109.00 -77.00  60.00   25
 51  \w    100.00 126.00   1.00    2.50    --  109.00 -81.00  79.77   26
 52  \w    106.00 149.00   1.00    2.50    --  109.00 111.00-150.00   43
 53  \w     67.00  93.00   1.00    2.50    --  109.00 -61.00 -90.00   26
 54  \w     72.00  97.00   1.00    2.50    --  109.00 178.00  30.00   25
 55  \w     93.00 118.00   1.00    2.50    --  109.00 -30.00   0.00   25
 56  \w     93.00 118.00   1.00    2.50    --  109.00  15.00-180.00   25
 57  \w     53.00  87.00   1.00    2.50    --  109.00 -40.00 -12.38   34
;
_diffrn_measurement_device 'four-circle diffractometer'
_diffrn_measurement_device_type 'SuperNova, Dual, Cu at home/near, EosS2'
_diffrn_measurement_method '\w scans'
_diffrn_orient_matrix_type 'CrysAlisPro convention (1999,Acta A55,543-557)'
_diffrn_orient_matrix_UB_11 -0.0179060000
_diffrn_orient_matrix_UB_12 0.0037839000
_diffrn_orient_matrix_UB_13 0.0650164000
_diffrn_orient_matrix_UB_21 0.0165932000
_diffrn_orient_matrix_UB_22 0.0942922000
_diffrn_orient_matrix_UB_23 -0.0003723000
_diffrn_orient_matrix_UB_31 -0.1219700000
_diffrn_orient_matrix_UB_32 0.0122559000
_diffrn_orient_matrix_UB_33 -0.0170775000
_diffrn_radiation_monochromator mirror
_diffrn_radiation_probe x-ray
_diffrn_radiation_type 'Cu K\a'
_diffrn_radiation_wavelength 1.54184
_diffrn_reflns_av_R_equivalents 0.0272
_diffrn_reflns_av_unetI/netI 0.0176
_diffrn_reflns_Laue_measured_fraction_full 1.000
_diffrn_reflns_Laue_measured_fraction_max 0.983
_diffrn_reflns_limit_h_max 11
_diffrn_reflns_limit_h_min -15
_diffrn_reflns_limit_k_max 19
_diffrn_reflns_limit_k_min -19
_diffrn_reflns_limit_l_max 28
_diffrn_reflns_limit_l_min -28
_diffrn_reflns_number 58916
_diffrn_reflns_point_group_measured_fraction_full 1.000
_diffrn_reflns_point_group_measured_fraction_max 0.983
_diffrn_reflns_theta_full 67.684
_diffrn_reflns_theta_max 73.795
_diffrn_reflns_theta_min 3.858
_diffrn_source 'micro-focus sealed X-ray tube'
_diffrn_source_type 'SuperNova (Cu) X-ray Source'
_exptl_absorpt_coefficient_mu 1.876
_exptl_absorpt_correction_T_max 1.00000
_exptl_absorpt_correction_T_min 0.84787
_exptl_absorpt_correction_type multi-scan
_exptl_absorpt_process_details
;
CrysAlisPro 1.171.39.46 (Rigaku Oxford Diffraction, 2018)
Empirical absorption correction using spherical harmonics,
 implemented in SCALE3 ABSPACK scaling algorithm.
;
_exptl_crystal_colour colourless
_exptl_crystal_colour_primary colourless
_exptl_crystal_density_diffrn 1.132
_exptl_crystal_description block
_exptl_crystal_F_000 1712
_exptl_crystal_size_max 0.209
_exptl_crystal_size_mid 0.191
_exptl_crystal_size_min 0.158
_refine_diff_density_max 0.315
_refine_diff_density_min -0.290
_refine_diff_density_rms 0.041
_refine_ls_extinction_method none
_refine_ls_goodness_of_fit_ref 1.023
_refine_ls_hydrogen_treatment constr
_refine_ls_matrix_type full
_refine_ls_number_parameters 463
_refine_ls_number_reflns 9197
_refine_ls_number_restraints 0
_refine_ls_restrained_S_all 1.023
_refine_ls_R_factor_all 0.0287
_refine_ls_R_factor_gt 0.0272
_refine_ls_shift/su_max 0.001
_refine_ls_shift/su_mean 0.000
_refine_ls_structure_factor_coef Fsqd
_refine_ls_weighting_details 'w=1/[\s^2^(Fo^2^)+(0.0365P)^2^+1.7360P] where P=(Fo^2^+2Fc^2^)/3'
_refine_ls_weighting_scheme calc
_refine_ls_wR_factor_gt 0.0708
_refine_ls_wR_factor_ref 0.0724
_reflns_Friedel_coverage 0.000
_reflns_number_gt 8728
_reflns_number_total 9197
_reflns_threshold_expression 'I > 2\s(I)'
_cod_data_source_file d2dt00404f2.cif
_cod_data_source_block s21msh21_1_cpd23
_cod_database_code 7709530
_shelx_shelxl_version_number 2018/3
_chemical_oxdiff_formula 'C H N Al Cu P'
_shelx_space_group_comment
;
The symmetry employed for this shelxl refinement is uniquely defined
by the following loop, which should always be used as a source of
symmetry information in preference to the above space-group names.
They are only intended as comments.
;
_reflns_odcompleteness_completeness 97.22
_reflns_odcompleteness_iscentric 1
_reflns_odcompleteness_theta 74.33
_olex2_refinement_description
;
1. Fixed Uiso
 At 1.2 times of:
  All C(H) groups, All C(H,H) groups
 At 1.5 times of:
  All C(H,H,H) groups
2.a Ternary CH refined with riding coordinates:
 C7(H7), C10(H10), C28(H28), C25(H25)
2.b Secondary CH2 refined with riding coordinates:
 C15(H15a,H15b), C16(H16a,H16b)
2.c Aromatic/amide H refined with riding coordinates:
 C3(H3), C4(H4), C5(H5), C23(H23), C22(H22), C21(H21)
2.d Idealised Me refined as rotating group:
 C36(H36a,H36b,H36c), C32(H32a,H32b,H32c), C38(H38a,H38b,H38c), C14(H14a,H14b,
 H14c), C18(H18a,H18b,H18c), C41(H41a,H41b,H41c), C40(H40a,H40b,H40c), C42(H42a,
 H42b,H42c), C17(H17a,H17b,H17c), C34(H34a,H34b,H34c), C33(H33a,H33b,H33c),
 C37(H37a,H37b,H37c), C12(H12a,H12b,H12c), C26(H26a,H26b,H26c), C13(H13a,H13b,
 H13c), C9(H9a,H9b,H9c), C8(H8a,H8b,H8c), C29(H29a,H29b,H29c), C27(H27a,H27b,
 H27c), C11(H11a,H11b,H11c), C30(H30a,H30b,H30c)
;

loop_
_space_group_symop_operation_xyz
'x, y, z'
'-x+1/2, y+1/2, -z+1/2'
'-x, -y, -z'
'x-1/2, -y-1/2, z-1/2'

loop_
_atom_site_label
_atom_site_type_symbol
_atom_site_fract_x
_atom_site_fract_y
_atom_site_fract_z
_atom_site_U_iso_or_equiv
_atom_site_adp_type
_atom_site_occupancy
_atom_site_site_symmetry_order
_atom_site_calc_flag
_atom_site_refinement_flags_posn
_atom_site_refinement_flags_adp
_atom_site_refinement_flags_occupancy
_atom_site_disorder_assembly
_atom_site_disorder_group
Cu1 Cu 0.40783(2) 0.75428(2) 0.38477(2) 0.02099(6) Uani 1 1 d . . . . .
P1 P 0.31906(2) 0.78270(2) 0.46389(2) 0.01851(7) Uani 1 1 d . . . . .
Si1 Si 0.75947(2) 0.70078(2) 0.27357(2) 0.02136(7) Uani 1 1 d . . . . .
Si2 Si 0.49532(3) 0.63324(2) 0.18368(2) 0.02076(7) Uani 1 1 d . . . . .
Al1 Al 0.51117(3) 0.72980(2) 0.30577(2) 0.01703(7) Uani 1 1 d . . . . .
N1 N 0.65843(7) 0.71358(6) 0.31944(4) 0.01869(19) Uani 1 1 d . . . . .
N2 N 0.45951(8) 0.71263(6) 0.22846(4) 0.0206(2) Uani 1 1 d . . . . .
C1 C 0.69256(9) 0.70866(7) 0.38111(5) 0.0184(2) Uani 1 1 d . . . . .
C6 C 0.74381(9) 0.77670(8) 0.41117(5) 0.0218(2) Uani 1 1 d . . . . .
C2 C 0.67502(10) 0.63567(7) 0.41233(5) 0.0224(2) Uani 1 1 d . . . . .
C19 C 0.36407(10) 0.76090(8) 0.21065(5) 0.0225(2) Uani 1 1 d . . . . .
C15 C 0.72781(10) 0.61729(8) 0.21789(5) 0.0250(2) Uani 1 1 d . . . . .
H15A H 0.793546 0.603555 0.201017 0.030 Uiso 1 1 calc R U . . .
H15B H 0.705447 0.568379 0.237702 0.030 Uiso 1 1 calc R U . . .
C16 C 0.63963(10) 0.63850(8) 0.16796(5) 0.0241(2) Uani 1 1 d . . . . .
H16A H 0.648089 0.601446 0.135708 0.029 Uiso 1 1 calc R U . . .
H16B H 0.653214 0.694028 0.154744 0.029 Uiso 1 1 calc R U . . .
C31 C 0.42342(10) 0.78787(8) 0.53050(5) 0.0228(2) Uani 1 1 d . . . . .
C39 C 0.25558(11) 0.88841(8) 0.44938(6) 0.0277(3) Uani 1 1 d . . . . .
C35 C 0.20973(10) 0.70557(8) 0.47889(5) 0.0252(3) Uani 1 1 d . . . . .
C3 C 0.71229(11) 0.63137(8) 0.47172(6) 0.0290(3) Uani 1 1 d . . . . .
H3 H 0.701266 0.583225 0.492263 0.035 Uiso 1 1 calc R U . . .
C36 C 0.25195(12) 0.61839(9) 0.46718(6) 0.0321(3) Uani 1 1 d . . . . .
H36A H 0.270671 0.615449 0.427930 0.048 Uiso 1 1 calc R U . . .
H36B H 0.196837 0.578440 0.472323 0.048 Uiso 1 1 calc R U . . .
H36C H 0.314657 0.606954 0.494000 0.048 Uiso 1 1 calc R U . . .
C7 C 0.61827(11) 0.56134(8) 0.38292(6) 0.0279(3) Uani 1 1 d . . . . .
H7 H 0.585892 0.579244 0.344327 0.033 Uiso 1 1 calc R U . . .
C10 C 0.75598(11) 0.85883(8) 0.38081(6) 0.0271(3) Uani 1 1 d . . . . .
H10 H 0.744250 0.848904 0.338665 0.032 Uiso 1 1 calc R U . . .
C4 C 0.76503(11) 0.69690(9) 0.50054(6) 0.0320(3) Uani 1 1 d . . . . .
H4 H 0.790333 0.692598 0.539893 0.038 Uiso 1 1 calc R U . . .
C24 C 0.25985(10) 0.72982(9) 0.21702(6) 0.0276(3) Uani 1 1 d . . . . .
C32 C 0.45580(11) 0.69964(9) 0.55026(6) 0.0311(3) Uani 1 1 d . . . . .
H32A H 0.396691 0.673820 0.566704 0.047 Uiso 1 1 calc R U . . .
H32B H 0.517434 0.701913 0.579090 0.047 Uiso 1 1 calc R U . . .
H32C H 0.473467 0.668179 0.517302 0.047 Uiso 1 1 calc R U . . .
C5 C 0.77987(10) 0.76901(9) 0.47033(6) 0.0282(3) Uani 1 1 d . . . . .
H5 H 0.814682 0.813375 0.489885 0.034 Uiso 1 1 calc R U . . .
C20 C 0.37495(11) 0.84100(9) 0.18809(6) 0.0298(3) Uani 1 1 d . . . . .
C38 C 0.10815(11) 0.71701(11) 0.43563(7) 0.0369(3) Uani 1 1 d . . . . .
H38A H 0.073798 0.768232 0.443582 0.055 Uiso 1 1 calc R U . . .
H38B H 0.059135 0.672153 0.439715 0.055 Uiso 1 1 calc R U . . .
H38C H 0.127972 0.717790 0.396549 0.055 Uiso 1 1 calc R U . . .
C14 C 0.78680(12) 0.79587(9) 0.23051(6) 0.0330(3) Uani 1 1 d . . . . .
H14A H 0.719789 0.817851 0.212434 0.050 Uiso 1 1 calc R U . . .
H14B H 0.832308 0.781715 0.200981 0.050 Uiso 1 1 calc R U . . .
H14C H 0.822250 0.836539 0.256176 0.050 Uiso 1 1 calc R U . . .
C18 C 0.41420(12) 0.64068(10) 0.11047(6) 0.0351(3) Uani 1 1 d . . . . .
H18A H 0.338673 0.638198 0.115235 0.053 Uiso 1 1 calc R U . . .
H18B H 0.432604 0.595615 0.086357 0.053 Uiso 1 1 calc R U . . .
H18C H 0.429787 0.692023 0.092319 0.053 Uiso 1 1 calc R U . . .
C41 C 0.17338(12) 0.91548(10) 0.49096(6) 0.0365(3) Uani 1 1 d . . . . .
H41A H 0.113176 0.878119 0.487378 0.055 Uiso 1 1 calc R U . . .
H41B H 0.148504 0.970315 0.480997 0.055 Uiso 1 1 calc R U . . .
H41C H 0.207224 0.914857 0.530409 0.055 Uiso 1 1 calc R U . . .
C40 C 0.34517(13) 0.95398(9) 0.45143(7) 0.0378(3) Uani 1 1 d . . . . .
H40A H 0.378137 0.959983 0.490819 0.057 Uiso 1 1 calc R U . . .
H40B H 0.314641 1.005835 0.437853 0.057 Uiso 1 1 calc R U . . .
H40C H 0.398687 0.937063 0.426891 0.057 Uiso 1 1 calc R U . . .
C23 C 0.17025(11) 0.78076(11) 0.20321(7) 0.0383(3) Uani 1 1 d . . . . .
H23 H 0.101727 0.760760 0.207845 0.046 Uiso 1 1 calc R U . . .
C42 C 0.20099(13) 0.88861(10) 0.38595(6) 0.0394(3) Uani 1 1 d . . . . .
H42A H 0.252706 0.872896 0.359998 0.059 Uiso 1 1 calc R U . . .
H42B H 0.174263 0.942982 0.376015 0.059 Uiso 1 1 calc R U . . .
H42C H 0.142069 0.850083 0.382388 0.059 Uiso 1 1 calc R U . . .
C17 C 0.47907(11) 0.52854(8) 0.21705(6) 0.0302(3) Uani 1 1 d . . . . .
H17A H 0.511165 0.528882 0.256844 0.045 Uiso 1 1 calc R U . . .
H17B H 0.514096 0.487713 0.195491 0.045 Uiso 1 1 calc R U . . .
H17C H 0.403660 0.515594 0.215850 0.045 Uiso 1 1 calc R U . . .
C34 C 0.52698(10) 0.82611(9) 0.51125(6) 0.0321(3) Uani 1 1 d . . . . .
H34A H 0.547785 0.796300 0.478257 0.048 Uiso 1 1 calc R U . . .
H34B H 0.583867 0.823001 0.542802 0.048 Uiso 1 1 calc R U . . .
H34C H 0.513883 0.882860 0.500693 0.048 Uiso 1 1 calc R U . . .
C33 C 0.38997(11) 0.83620(9) 0.58303(5) 0.0305(3) Uani 1 1 d . . . . .
H33A H 0.377892 0.893007 0.572323 0.046 Uiso 1 1 calc R U . . .
H33B H 0.446361 0.832744 0.614822 0.046 Uiso 1 1 calc R U . . .
H33C H 0.324778 0.813014 0.594769 0.046 Uiso 1 1 calc R U . . .
C37 C 0.17408(12) 0.70978(10) 0.54062(6) 0.0342(3) Uani 1 1 d . . . . .
H37A H 0.234468 0.697485 0.568808 0.051 Uiso 1 1 calc R U . . .
H37B H 0.117675 0.670242 0.543996 0.051 Uiso 1 1 calc R U . . .
H37C H 0.147839 0.764244 0.547577 0.051 Uiso 1 1 calc R U . . .
C28 C 0.24179(11) 0.64390(10) 0.23934(7) 0.0350(3) Uani 1 1 d . . . . .
H28 H 0.311818 0.615747 0.244368 0.042 Uiso 1 1 calc R U . . .
C25 C 0.48472(11) 0.87642(9) 0.17862(7) 0.0329(3) Uani 1 1 d . . . . .
H25 H 0.533721 0.829882 0.174731 0.039 Uiso 1 1 calc R U . . .
C12 C 0.66995(12) 0.91994(9) 0.39606(7) 0.0336(3) Uani 1 1 d . . . . .
H12A H 0.679825 0.931279 0.437170 0.050 Uiso 1 1 calc R U . . .
H12B H 0.599590 0.896613 0.385828 0.050 Uiso 1 1 calc R U . . .
H12C H 0.676358 0.970342 0.374776 0.050 Uiso 1 1 calc R U . . .
C26 C 0.53101(13) 0.92729(10) 0.23158(7) 0.0412(3) Uani 1 1 d . . . . .
H26A H 0.484231 0.973229 0.236688 0.062 Uiso 1 1 calc R U . . .
H26B H 0.601396 0.947298 0.225384 0.062 Uiso 1 1 calc R U . . .
H26C H 0.536390 0.893209 0.265849 0.062 Uiso 1 1 calc R U . . .
C22 C 0.18109(13) 0.85956(11) 0.18298(9) 0.0486(4) Uani 1 1 d . . . . .
H22 H 0.120616 0.893018 0.174981 0.058 Uiso 1 1 calc R U . . .
C13 C 0.88939(10) 0.67124(11) 0.31717(7) 0.0378(3) Uani 1 1 d . . . . .
H13A H 0.914435 0.716286 0.342137 0.057 Uiso 1 1 calc R U . . .
H13B H 0.942446 0.658696 0.291233 0.057 Uiso 1 1 calc R U . . .
H13C H 0.877924 0.623577 0.340487 0.057 Uiso 1 1 calc R U . . .
C9 C 0.52672(13) 0.52969(9) 0.41600(7) 0.0396(3) Uani 1 1 d . . . . .
H9A H 0.555909 0.510339 0.453821 0.059 Uiso 1 1 calc R U . . .
H9B H 0.490183 0.485158 0.394594 0.059 Uiso 1 1 calc R U . . .
H9C H 0.476560 0.573674 0.420365 0.059 Uiso 1 1 calc R U . . .
C21 C 0.28237(13) 0.88912(10) 0.17451(8) 0.0444(4) Uani 1 1 d . . . . .
H21 H 0.289037 0.941963 0.159509 0.053 Uiso 1 1 calc R U . . .
C8 C 0.69785(14) 0.49213(9) 0.37346(7) 0.0412(4) Uani 1 1 d . . . . .
H8A H 0.751577 0.512301 0.350157 0.062 Uiso 1 1 calc R U . . .
H8B H 0.659822 0.446839 0.353762 0.062 Uiso 1 1 calc R U . . .
H8C H 0.732173 0.473757 0.410517 0.062 Uiso 1 1 calc R U . . .
C29 C 0.19855(14) 0.64700(13) 0.29886(7) 0.0499(4) Uani 1 1 d . . . . .
H29A H 0.248321 0.676807 0.325894 0.075 Uiso 1 1 calc R U . . .
H29B H 0.190399 0.591792 0.312934 0.075 Uiso 1 1 calc R U . . .
H29C H 0.129764 0.674341 0.295147 0.075 Uiso 1 1 calc R U . . .
C27 C 0.48311(14) 0.92884(11) 0.12330(8) 0.0459(4) Uani 1 1 d . . . . .
H27A H 0.449036 0.898356 0.090630 0.069 Uiso 1 1 calc R U . . .
H27B H 0.555778 0.942248 0.116558 0.069 Uiso 1 1 calc R U . . .
H27C H 0.443492 0.978813 0.128018 0.069 Uiso 1 1 calc R U . . .
C11 C 0.86834(13) 0.89666(11) 0.39430(9) 0.0499(4) Uani 1 1 d . . . . .
H11A H 0.872531 0.946839 0.372477 0.075 Uiso 1 1 calc R U . . .
H11B H 0.921675 0.858384 0.383620 0.075 Uiso 1 1 calc R U . . .
H11C H 0.881390 0.908498 0.435257 0.075 Uiso 1 1 calc R U . . .
C30 C 0.16577(17) 0.59276(12) 0.19700(8) 0.0547(5) Uani 1 1 d . . . . .
H30A H 0.093790 0.614337 0.195786 0.082 Uiso 1 1 calc R U . . .
H30B H 0.166560 0.536348 0.209869 0.082 Uiso 1 1 calc R U . . .
H30C H 0.189204 0.595443 0.158728 0.082 Uiso 1 1 calc R U . . .

loop_
_atom_site_aniso_label
_atom_site_aniso_U_11
_atom_site_aniso_U_22
_atom_site_aniso_U_33
_atom_site_aniso_U_23
_atom_site_aniso_U_13
_atom_site_aniso_U_12
Cu1 0.01943(9) 0.02835(10) 0.01577(9) -0.00199(6) 0.00453(7) 0.00186(7)
P1 0.01914(14) 0.02276(15) 0.01407(13) 0.00052(10) 0.00386(10) 0.00235(10)
Si1 0.01538(14) 0.02972(17) 0.01945(15) -0.00069(12) 0.00398(11) 0.00102(12)
Si2 0.02153(15) 0.02634(16) 0.01425(14) -0.00342(11) 0.00117(11) 0.00139(12)
Al1 0.01416(15) 0.02354(17) 0.01333(15) -0.00169(12) 0.00122(12) 0.00171(12)
N1 0.0153(4) 0.0251(5) 0.0155(4) 0.0004(4) 0.0009(3) 0.0020(4)
N2 0.0178(5) 0.0275(5) 0.0158(4) -0.0027(4) -0.0011(4) 0.0045(4)
C1 0.0137(5) 0.0236(6) 0.0176(5) -0.0006(4) 0.0002(4) 0.0032(4)
C6 0.0174(5) 0.0255(6) 0.0224(6) -0.0020(5) 0.0017(4) -0.0002(4)
C2 0.0230(6) 0.0230(6) 0.0203(6) -0.0004(4) -0.0013(4) 0.0036(4)
C19 0.0192(6) 0.0307(6) 0.0169(5) -0.0046(5) -0.0019(4) 0.0042(5)
C15 0.0223(6) 0.0298(6) 0.0237(6) -0.0013(5) 0.0069(5) 0.0057(5)
C16 0.0275(6) 0.0283(6) 0.0174(5) -0.0028(5) 0.0069(5) 0.0018(5)
C31 0.0214(6) 0.0280(6) 0.0188(5) -0.0007(5) 0.0011(4) 0.0002(5)
C39 0.0327(7) 0.0278(6) 0.0231(6) 0.0036(5) 0.0055(5) 0.0095(5)
C35 0.0230(6) 0.0316(7) 0.0214(6) -0.0009(5) 0.0042(5) -0.0035(5)
C3 0.0358(7) 0.0282(6) 0.0217(6) 0.0052(5) -0.0027(5) 0.0049(5)
C36 0.0361(7) 0.0284(7) 0.0316(7) -0.0018(5) 0.0029(5) -0.0058(5)
C7 0.0388(7) 0.0204(6) 0.0236(6) 0.0005(5) -0.0001(5) -0.0001(5)
C10 0.0301(6) 0.0245(6) 0.0278(6) -0.0032(5) 0.0083(5) -0.0044(5)
C4 0.0334(7) 0.0408(8) 0.0194(6) 0.0006(5) -0.0080(5) 0.0053(6)
C24 0.0208(6) 0.0387(7) 0.0228(6) -0.0018(5) -0.0002(5) 0.0021(5)
C32 0.0315(7) 0.0333(7) 0.0269(6) 0.0038(5) -0.0036(5) 0.0047(5)
C5 0.0242(6) 0.0346(7) 0.0244(6) -0.0071(5) -0.0040(5) -0.0025(5)
C20 0.0243(6) 0.0300(7) 0.0340(7) -0.0034(5) -0.0022(5) 0.0042(5)
C38 0.0245(6) 0.0518(9) 0.0335(7) -0.0070(6) -0.0011(5) -0.0019(6)
C14 0.0338(7) 0.0356(7) 0.0318(7) -0.0011(6) 0.0137(6) -0.0083(6)
C18 0.0359(7) 0.0489(9) 0.0192(6) -0.0088(6) -0.0035(5) 0.0041(6)
C41 0.0397(8) 0.0370(8) 0.0341(7) -0.0006(6) 0.0095(6) 0.0168(6)
C40 0.0515(9) 0.0268(7) 0.0368(8) 0.0062(6) 0.0119(6) 0.0025(6)
C23 0.0182(6) 0.0511(9) 0.0441(8) -0.0010(7) -0.0028(6) 0.0048(6)
C42 0.0454(8) 0.0451(8) 0.0269(7) 0.0095(6) 0.0007(6) 0.0164(7)
C17 0.0343(7) 0.0286(6) 0.0284(6) -0.0055(5) 0.0071(5) -0.0043(5)
C34 0.0235(6) 0.0410(8) 0.0319(7) -0.0031(6) 0.0042(5) -0.0047(5)
C33 0.0330(7) 0.0386(7) 0.0197(6) -0.0053(5) 0.0024(5) -0.0003(6)
C37 0.0328(7) 0.0441(8) 0.0278(7) 0.0001(6) 0.0122(5) -0.0087(6)
C28 0.0222(6) 0.0443(8) 0.0396(8) 0.0063(6) 0.0086(5) -0.0005(6)
C25 0.0283(7) 0.0263(6) 0.0438(8) -0.0022(6) 0.0028(6) 0.0016(5)
C12 0.0378(7) 0.0263(7) 0.0378(7) -0.0001(6) 0.0089(6) 0.0004(6)
C26 0.0374(8) 0.0392(8) 0.0458(9) -0.0015(7) -0.0010(6) -0.0080(6)
C22 0.0262(7) 0.0497(10) 0.0670(11) 0.0034(8) -0.0077(7) 0.0152(7)
C13 0.0185(6) 0.0598(10) 0.0349(7) -0.0062(7) 0.0018(5) 0.0080(6)
C9 0.0401(8) 0.0300(7) 0.0492(9) -0.0063(6) 0.0079(7) -0.0062(6)
C21 0.0342(8) 0.0330(8) 0.0640(11) 0.0065(7) -0.0042(7) 0.0096(6)
C8 0.0592(10) 0.0256(7) 0.0419(8) -0.0015(6) 0.0190(7) 0.0053(7)
C29 0.0382(8) 0.0794(13) 0.0315(8) 0.0030(8) 0.0014(6) -0.0252(8)
C27 0.0481(9) 0.0456(9) 0.0446(9) 0.0016(7) 0.0081(7) -0.0023(7)
C11 0.0339(8) 0.0389(9) 0.0792(13) 0.0035(8) 0.0163(8) -0.0114(7)
C30 0.0764(13) 0.0512(10) 0.0397(9) -0.0122(8) 0.0207(9) -0.0222(9)

loop_
_atom_type_symbol
_atom_type_description
_atom_type_scat_dispersion_real
_atom_type_scat_dispersion_imag
_atom_type_scat_source
C C 0.0181 0.0091 'International Tables Vol C Tables 4.2.6.8 and 6.1.1.4'
H H 0.0000 0.0000 'International Tables Vol C Tables 4.2.6.8 and 6.1.1.4'
Al Al 0.2130 0.2455 'International Tables Vol C Tables 4.2.6.8 and 6.1.1.4'
Cu Cu -1.9646 0.5888 'International Tables Vol C Tables 4.2.6.8 and 6.1.1.4'
N N 0.0311 0.0180 'International Tables Vol C Tables 4.2.6.8 and 6.1.1.4'
P P 0.2955 0.4335 'International Tables Vol C Tables 4.2.6.8 and 6.1.1.4'
Si Si 0.2541 0.3302 'International Tables Vol C Tables 4.2.6.8 and 6.1.1.4'

loop_
_exptl_crystal_face_index_h
_exptl_crystal_face_index_k
_exptl_crystal_face_index_l
_exptl_crystal_face_perp_dist
-7 6 -1 0.0790
2 10 4 0.1046
-3 -9 -4 0.0693
-3 2 -13 0.0640
-7 0 7 0.0844
-2 -2 15 0.1149
8 -1 0 0.0944
1 -1 -15 0.0496
3 0 13 0.1423
1 1 -15 0.0355
-2 5 13 0.0831
-1 8 10 0.0566
-1 -10 2 0.0901
-4 -8 6 0.0916
2 -8 7 0.1163

loop_
_geom_angle_atom_site_label_1
_geom_angle_atom_site_label_2
_geom_angle_atom_site_label_3
_geom_angle
_geom_angle_site_symmetry_1
_geom_angle_site_symmetry_3
_geom_angle_publ_flag
P1 Cu1 Al1 175.882(14) . . ?
C31 P1 Cu1 107.83(4) . . ?
C31 P1 C35 108.74(5) . . ?
C39 P1 Cu1 105.65(4) . . ?
C39 P1 C31 109.71(6) . . ?
C39 P1 C35 109.27(6) . . ?
C35 P1 Cu1 115.53(4) . . ?
N1 Si1 C15 112.89(5) . . ?
N1 Si1 C14 114.00(6) . . ?
N1 Si1 C13 110.13(6) . . ?
C15 Si1 C14 105.37(6) . . ?
C13 Si1 C15 106.76(6) . . ?
C13 Si1 C14 107.25(7) . . ?
N2 Si2 C16 113.28(5) . . ?
N2 Si2 C18 109.85(6) . . ?
N2 Si2 C17 112.19(6) . . ?
C16 Si2 C18 104.92(6) . . ?
C16 Si2 C17 105.55(6) . . ?
C18 Si2 C17 110.77(7) . . ?
N1 Al1 Cu1 120.28(3) . . ?
N1 Al1 N2 112.24(5) . . ?
N2 Al1 Cu1 127.11(3) . . ?
Si1 N1 Al1 133.11(6) . . ?
C1 N1 Si1 115.93(7) . . ?
C1 N1 Al1 110.94(7) . . ?
Si2 N2 Al1 126.81(6) . . ?
C19 N2 Si2 119.23(8) . . ?
C19 N2 Al1 112.45(7) . . ?
C6 C1 N1 120.58(11) . . ?
C2 C1 N1 120.22(10) . . ?
C2 C1 C6 119.20(11) . . ?
C1 C6 C10 121.21(11) . . ?
C5 C6 C1 119.30(12) . . ?
C5 C6 C10 119.44(11) . . ?
C1 C2 C7 121.74(11) . . ?
C3 C2 C1 119.14(11) . . ?
C3 C2 C7 119.12(11) . . ?
C24 C19 N2 120.95(12) . . ?
C20 C19 N2 119.57(11) . . ?
C20 C19 C24 119.46(12) . . ?
Si1 C15 H15A 108.4 . . ?
Si1 C15 H15B 108.4 . . ?
H15A C15 H15B 107.5 . . ?
C16 C15 Si1 115.48(9) . . ?
C16 C15 H15A 108.4 . . ?
C16 C15 H15B 108.4 . . ?
Si2 C16 H16A 107.9 . . ?
Si2 C16 H16B 107.9 . . ?
C15 C16 Si2 117.79(8) . . ?
C15 C16 H16A 107.9 . . ?
C15 C16 H16B 107.9 . . ?
H16A C16 H16B 107.2 . . ?
C32 C31 P1 109.39(9) . . ?
C34 C31 P1 107.79(8) . . ?
C34 C31 C32 104.92(11) . . ?
C33 C31 P1 116.00(9) . . ?
C33 C31 C32 108.89(11) . . ?
C33 C31 C34 109.27(11) . . ?
C41 C39 P1 116.03(9) . . ?
C41 C39 C42 109.55(11) . . ?
C40 C39 P1 109.25(9) . . ?
C40 C39 C41 108.30(12) . . ?
C40 C39 C42 105.73(12) . . ?
C42 C39 P1 107.50(9) . . ?
C36 C35 P1 107.70(9) . . ?
C38 C35 P1 110.97(10) . . ?
C38 C35 C36 105.65(11) . . ?
C38 C35 C37 107.17(11) . . ?
C37 C35 P1 115.01(9) . . ?
C37 C35 C36 109.96(11) . . ?
C2 C3 H3 119.2 . . ?
C4 C3 C2 121.54(12) . . ?
C4 C3 H3 119.2 . . ?
C35 C36 H36A 109.5 . . ?
C35 C36 H36B 109.5 . . ?
C35 C36 H36C 109.5 . . ?
H36A C36 H36B 109.5 . . ?
H36A C36 H36C 109.5 . . ?
H36B C36 H36C 109.5 . . ?
C2 C7 H7 107.3 . . ?
C2 C7 C9 112.32(11) . . ?
C2 C7 C8 111.56(12) . . ?
C9 C7 H7 107.3 . . ?
C8 C7 H7 107.3 . . ?
C8 C7 C9 110.89(12) . . ?
C6 C10 H10 107.6 . . ?
C6 C10 C12 110.70(11) . . ?
C6 C10 C11 113.11(12) . . ?
C12 C10 H10 107.6 . . ?
C12 C10 C11 110.10(12) . . ?
C11 C10 H10 107.6 . . ?
C3 C4 H4 120.3 . . ?
C3 C4 C5 119.31(12) . . ?
C5 C4 H4 120.3 . . ?
C19 C24 C28 122.41(12) . . ?
C23 C24 C19 119.07(13) . . ?
C23 C24 C28 118.50(13) . . ?
C31 C32 H32A 109.5 . . ?
C31 C32 H32B 109.5 . . ?
C31 C32 H32C 109.5 . . ?
H32A C32 H32B 109.5 . . ?
H32A C32 H32C 109.5 . . ?
H32B C32 H32C 109.5 . . ?
C6 C5 H5 119.3 . . ?
C4 C5 C6 121.46(12) . . ?
C4 C5 H5 119.3 . . ?
C19 C20 C25 121.62(12) . . ?
C21 C20 C19 119.01(13) . . ?
C21 C20 C25 119.37(13) . . ?
C35 C38 H38A 109.5 . . ?
C35 C38 H38B 109.5 . . ?
C35 C38 H38C 109.5 . . ?
H38A C38 H38B 109.5 . . ?
H38A C38 H38C 109.5 . . ?
H38B C38 H38C 109.5 . . ?
Si1 C14 H14A 109.5 . . ?
Si1 C14 H14B 109.5 . . ?
Si1 C14 H14C 109.5 . . ?
H14A C14 H14B 109.5 . . ?
H14A C14 H14C 109.5 . . ?
H14B C14 H14C 109.5 . . ?
Si2 C18 H18A 109.5 . . ?
Si2 C18 H18B 109.5 . . ?
Si2 C18 H18C 109.5 . . ?
H18A C18 H18B 109.5 . . ?
H18A C18 H18C 109.5 . . ?
H18B C18 H18C 109.5 . . ?
C39 C41 H41A 109.5 . . ?
C39 C41 H41B 109.5 . . ?
C39 C41 H41C 109.5 . . ?
H41A C41 H41B 109.5 . . ?
H41A C41 H41C 109.5 . . ?
H41B C41 H41C 109.5 . . ?
C39 C40 H40A 109.5 . . ?
C39 C40 H40B 109.5 . . ?
C39 C40 H40C 109.5 . . ?
H40A C40 H40B 109.5 . . ?
H40A C40 H40C 109.5 . . ?
H40B C40 H40C 109.5 . . ?
C24 C23 H23 119.3 . . ?
C22 C23 C24 121.44(14) . . ?
C22 C23 H23 119.3 . . ?
C39 C42 H42A 109.5 . . ?
C39 C42 H42B 109.5 . . ?
C39 C42 H42C 109.5 . . ?
H42A C42 H42B 109.5 . . ?
H42A C42 H42C 109.5 . . ?
H42B C42 H42C 109.5 . . ?
Si2 C17 H17A 109.5 . . ?
Si2 C17 H17B 109.5 . . ?
Si2 C17 H17C 109.5 . . ?
H17A C17 H17B 109.5 . . ?
H17A C17 H17C 109.5 . . ?
H17B C17 H17C 109.5 . . ?
C31 C34 H34A 109.5 . . ?
C31 C34 H34B 109.5 . . ?
C31 C34 H34C 109.5 . . ?
H34A C34 H34B 109.5 . . ?
H34A C34 H34C 109.5 . . ?
H34B C34 H34C 109.5 . . ?
C31 C33 H33A 109.5 . . ?
C31 C33 H33B 109.5 . . ?
C31 C33 H33C 109.5 . . ?
H33A C33 H33B 109.5 . . ?
H33A C33 H33C 109.5 . . ?
H33B C33 H33C 109.5 . . ?
C35 C37 H37A 109.5 . . ?
C35 C37 H37B 109.5 . . ?
C35 C37 H37C 109.5 . . ?
H37A C37 H37B 109.5 . . ?
H37A C37 H37C 109.5 . . ?
H37B C37 H37C 109.5 . . ?
C24 C28 H28 107.8 . . ?
C24 C28 C29 110.87(14) . . ?
C24 C28 C30 112.76(13) . . ?
C29 C28 H28 107.8 . . ?
C30 C28 H28 107.8 . . ?
C30 C28 C29 109.69(12) . . ?
C20 C25 H25 107.6 . . ?
C20 C25 C26 110.77(12) . . ?
C20 C25 C27 113.48(12) . . ?
C26 C25 H25 107.6 . . ?
C27 C25 H25 107.6 . . ?
C27 C25 C26 109.61(13) . . ?
C10 C12 H12A 109.5 . . ?
C10 C12 H12B 109.5 . . ?
C10 C12 H12C 109.5 . . ?
H12A C12 H12B 109.5 . . ?
H12A C12 H12C 109.5 . . ?
H12B C12 H12C 109.5 . . ?
C25 C26 H26A 109.5 . . ?
C25 C26 H26B 109.5 . . ?
C25 C26 H26C 109.5 . . ?
H26A C26 H26B 109.5 . . ?
H26A C26 H26C 109.5 . . ?
H26B C26 H26C 109.5 . . ?
C23 C22 H22 120.1 . . ?
C23 C22 C21 119.71(14) . . ?
C21 C22 H22 120.1 . . ?
Si1 C13 H13A 109.5 . . ?
Si1 C13 H13B 109.5 . . ?
Si1 C13 H13C 109.5 . . ?
H13A C13 H13B 109.5 . . ?
H13A C13 H13C 109.5 . . ?
H13B C13 H13C 109.5 . . ?
C7 C9 H9A 109.5 . . ?
C7 C9 H9B 109.5 . . ?
C7 C9 H9C 109.5 . . ?
H9A C9 H9B 109.5 . . ?
H9A C9 H9C 109.5 . . ?
H9B C9 H9C 109.5 . . ?
C20 C21 H21 119.4 . . ?
C22 C21 C20 121.23(15) . . ?
C22 C21 H21 119.4 . . ?
C7 C8 H8A 109.5 . . ?
C7 C8 H8B 109.5 . . ?
C7 C8 H8C 109.5 . . ?
H8A C8 H8B 109.5 . . ?
H8A C8 H8C 109.5 . . ?
H8B C8 H8C 109.5 . . ?
C28 C29 H29A 109.5 . . ?
C28 C29 H29B 109.5 . . ?
C28 C29 H29C 109.5 . . ?
H29A C29 H29B 109.5 . . ?
H29A C29 H29C 109.5 . . ?
H29B C29 H29C 109.5 . . ?
C25 C27 H27A 109.5 . . ?
C25 C27 H27B 109.5 . . ?
C25 C27 H27C 109.5 . . ?
H27A C27 H27B 109.5 . . ?
H27A C27 H27C 109.5 . . ?
H27B C27 H27C 109.5 . . ?
C10 C11 H11A 109.5 . . ?
C10 C11 H11B 109.5 . . ?
C10 C11 H11C 109.5 . . ?
H11A C11 H11B 109.5 . . ?
H11A C11 H11C 109.5 . . ?
H11B C11 H11C 109.5 . . ?
C28 C30 H30A 109.5 . . ?
C28 C30 H30B 109.5 . . ?
C28 C30 H30C 109.5 . . ?
H30A C30 H30B 109.5 . . ?
H30A C30 H30C 109.5 . . ?
H30B C30 H30C 109.5 . . ?

loop_
_geom_bond_atom_site_label_1
_geom_bond_atom_site_label_2
_geom_bond_distance
_geom_bond_site_symmetry_2
_geom_bond_publ_flag
Cu1 P1 2.2807(3) . ?
Cu1 Al1 2.3755(4) . ?
P1 C31 1.9027(12) . ?
P1 C39 1.8997(13) . ?
P1 C35 1.9071(13) . ?
Si1 N1 1.7423(10) . ?
Si1 C15 1.8763(13) . ?
Si1 C14 1.8830(14) . ?
Si1 C13 1.8720(14) . ?
Si2 N2 1.7369(10) . ?
Si2 C16 1.8742(13) . ?
Si2 C18 1.8743(13) . ?
Si2 C17 1.8817(14) . ?
Al1 N1 1.8461(10) . ?
Al1 N2 1.8489(10) . ?
N1 C1 1.4410(14) . ?
N2 C19 1.4446(15) . ?
C1 C6 1.4160(17) . ?
C1 C2 1.4130(17) . ?
C6 C10 1.5181(17) . ?
C6 C5 1.3942(18) . ?
C2 C3 1.3990(17) . ?
C2 C7 1.5176(17) . ?
C19 C24 1.4150(18) . ?
C19 C20 1.4094(19) . ?
C15 H15A 0.9700 . ?
C15 H15B 0.9700 . ?
C15 C16 1.5410(17) . ?
C16 H16A 0.9700 . ?
C16 H16B 0.9700 . ?
C31 C32 1.5398(18) . ?
C31 C34 1.5392(17) . ?
C31 C33 1.5371(17) . ?
C39 C41 1.5406(18) . ?
C39 C40 1.537(2) . ?
C39 C42 1.5443(18) . ?
C35 C36 1.5404(19) . ?
C35 C38 1.5348(18) . ?
C35 C37 1.5377(17) . ?
C3 H3 0.9300 . ?
C3 C4 1.380(2) . ?
C36 H36A 0.9600 . ?
C36 H36B 0.9600 . ?
C36 H36C 0.9600 . ?
C7 H7 0.9800 . ?
C7 C9 1.528(2) . ?
C7 C8 1.5275(19) . ?
C10 H10 0.9800 . ?
C10 C12 1.5276(19) . ?
C10 C11 1.5285(19) . ?
C4 H4 0.9300 . ?
C4 C5 1.382(2) . ?
C24 C23 1.3965(19) . ?
C24 C28 1.508(2) . ?
C32 H32A 0.9600 . ?
C32 H32B 0.9600 . ?
C32 H32C 0.9600 . ?
C5 H5 0.9300 . ?
C20 C25 1.5204(19) . ?
C20 C21 1.3988(19) . ?
C38 H38A 0.9600 . ?
C38 H38B 0.9600 . ?
C38 H38C 0.9600 . ?
C14 H14A 0.9600 . ?
C14 H14B 0.9600 . ?
C14 H14C 0.9600 . ?
C18 H18A 0.9600 . ?
C18 H18B 0.9600 . ?
C18 H18C 0.9600 . ?
C41 H41A 0.9600 . ?
C41 H41B 0.9600 . ?
C41 H41C 0.9600 . ?
C40 H40A 0.9600 . ?
C40 H40B 0.9600 . ?
C40 H40C 0.9600 . ?
C23 H23 0.9300 . ?
C23 C22 1.370(3) . ?
C42 H42A 0.9600 . ?
C42 H42B 0.9600 . ?
C42 H42C 0.9600 . ?
C17 H17A 0.9600 . ?
C17 H17B 0.9600 . ?
C17 H17C 0.9600 . ?
C34 H34A 0.9600 . ?
C34 H34B 0.9600 . ?
C34 H34C 0.9600 . ?
C33 H33A 0.9600 . ?
C33 H33B 0.9600 . ?
C33 H33C 0.9600 . ?
C37 H37A 0.9600 . ?
C37 H37B 0.9600 . ?
C37 H37C 0.9600 . ?
C28 H28 0.9800 . ?
C28 C29 1.529(2) . ?
C28 C30 1.528(2) . ?
C25 H25 0.9800 . ?
C25 C26 1.532(2) . ?
C25 C27 1.530(2) . ?
C12 H12A 0.9600 . ?
C12 H12B 0.9600 . ?
C12 H12C 0.9600 . ?
C26 H26A 0.9600 . ?
C26 H26B 0.9600 . ?
C26 H26C 0.9600 . ?
C22 H22 0.9300 . ?
C22 C21 1.383(2) . ?
C13 H13A 0.9600 . ?
C13 H13B 0.9600 . ?
C13 H13C 0.9600 . ?
C9 H9A 0.9600 . ?
C9 H9B 0.9600 . ?
C9 H9C 0.9600 . ?
C21 H21 0.9300 . ?
C8 H8A 0.9600 . ?
C8 H8B 0.9600 . ?
C8 H8C 0.9600 . ?
C29 H29A 0.9600 . ?
C29 H29B 0.9600 . ?
C29 H29C 0.9600 . ?
C27 H27A 0.9600 . ?
C27 H27B 0.9600 . ?
C27 H27C 0.9600 . ?
C11 H11A 0.9600 . ?
C11 H11B 0.9600 . ?
C11 H11C 0.9600 . ?
C30 H30A 0.9600 . ?
C30 H30B 0.9600 . ?
C30 H30C 0.9600 . ?

loop_
_geom_torsion_atom_site_label_1
_geom_torsion_atom_site_label_2
_geom_torsion_atom_site_label_3
_geom_torsion_atom_site_label_4
_geom_torsion
_geom_torsion_site_symmetry_1
_geom_torsion_site_symmetry_2
_geom_torsion_site_symmetry_3
_geom_torsion_site_symmetry_4
_geom_torsion_publ_flag
Cu1 P1 C39 C41 169.13(10) . . . . ?
Cu1 P1 C39 C40 -68.13(9) . . . . ?
Cu1 P1 C39 C42 46.15(10) . . . . ?
Cu1 Al1 N1 Si1 -175.34(6) . . . . ?
Cu1 Al1 N1 C1 6.67(9) . . . . ?
Cu1 Al1 N2 Si2 -130.35(6) . . . . ?
Cu1 Al1 N2 C19 35.38(10) . . . . ?
Si1 N1 C1 C6 78.84(12) . . . . ?
Si1 N1 C1 C2 -101.25(11) . . . . ?
Si1 C15 C16 Si2 -78.04(11) . . . . ?
Si2 N2 C19 C24 78.07(13) . . . . ?
Si2 N2 C19 C20 -103.67(12) . . . . ?
Al1 N1 C1 C6 -102.79(11) . . . . ?
Al1 N1 C1 C2 77.12(12) . . . . ?
Al1 N2 C19 C24 -88.85(12) . . . . ?
Al1 N2 C19 C20 89.41(12) . . . . ?
N1 Si1 C15 C16 72.95(10) . . . . ?
N1 Al1 N2 Si2 42.63(9) . . . . ?
N1 Al1 N2 C19 -151.65(8) . . . . ?
N1 C1 C6 C10 5.15(17) . . . . ?
N1 C1 C6 C5 -177.42(11) . . . . ?
N1 C1 C2 C3 177.76(11) . . . . ?
N1 C1 C2 C7 -1.32(17) . . . . ?
N2 Si2 C16 C15 71.72(11) . . . . ?
N2 Al1 N1 Si1 11.15(10) . . . . ?
N2 Al1 N1 C1 -166.85(8) . . . . ?
N2 C19 C24 C23 175.41(12) . . . . ?
N2 C19 C24 C28 -3.40(19) . . . . ?
N2 C19 C20 C25 3.60(19) . . . . ?
N2 C19 C20 C21 -175.94(13) . . . . ?
C1 C6 C10 C12 100.30(14) . . . . ?
C1 C6 C10 C11 -135.60(13) . . . . ?
C1 C6 C5 C4 -1.14(19) . . . . ?
C1 C2 C3 C4 0.5(2) . . . . ?
C1 C2 C7 C9 -129.48(13) . . . . ?
C1 C2 C7 C8 105.30(14) . . . . ?
C6 C1 C2 C3 -2.33(17) . . . . ?
C6 C1 C2 C7 178.59(11) . . . . ?
C2 C1 C6 C10 -174.76(11) . . . . ?
C2 C1 C6 C5 2.67(17) . . . . ?
C2 C3 C4 C5 1.1(2) . . . . ?
C19 C24 C23 C22 0.9(2) . . . . ?
C19 C24 C28 C29 112.95(14) . . . . ?
C19 C24 C28 C30 -123.62(15) . . . . ?
C19 C20 C25 C26 -94.14(16) . . . . ?
C19 C20 C25 C27 142.07(14) . . . . ?
C19 C20 C21 C22 0.2(3) . . . . ?
C15 Si1 N1 Al1 -52.30(10) . . . . ?
C15 Si1 N1 C1 125.62(9) . . . . ?
C16 Si2 N2 Al1 -66.11(9) . . . . ?
C16 Si2 N2 C19 129.02(9) . . . . ?
C31 P1 C39 C41 -74.88(12) . . . . ?
C31 P1 C39 C40 47.85(10) . . . . ?
C31 P1 C39 C42 162.13(9) . . . . ?
C35 P1 C39 C41 44.24(12) . . . . ?
C35 P1 C39 C40 166.98(9) . . . . ?
C35 P1 C39 C42 -78.75(10) . . . . ?
C3 C2 C7 C9 51.44(16) . . . . ?
C3 C2 C7 C8 -73.78(16) . . . . ?
C3 C4 C5 C6 -0.7(2) . . . . ?
C7 C2 C3 C4 179.57(13) . . . . ?
C10 C6 C5 C4 176.33(12) . . . . ?
C24 C19 C20 C25 -178.11(12) . . . . ?
C24 C19 C20 C21 2.3(2) . . . . ?
C24 C23 C22 C21 1.7(3) . . . . ?
C5 C6 C10 C12 -77.12(15) . . . . ?
C5 C6 C10 C11 46.98(17) . . . . ?
C20 C19 C24 C23 -2.85(19) . . . . ?
C20 C19 C24 C28 178.34(12) . . . . ?
C14 Si1 N1 Al1 67.90(10) . . . . ?
C14 Si1 N1 C1 -114.19(9) . . . . ?
C14 Si1 C15 C16 -52.08(10) . . . . ?
C18 Si2 N2 Al1 176.94(8) . . . . ?
C18 Si2 N2 C19 12.07(12) . . . . ?
C18 Si2 C16 C15 -168.48(10) . . . . ?
C23 C24 C28 C29 -65.87(17) . . . . ?
C23 C24 C28 C30 57.57(19) . . . . ?
C23 C22 C21 C20 -2.2(3) . . . . ?
C17 Si2 N2 Al1 53.27(9) . . . . ?
C17 Si2 N2 C19 -111.59(10) . . . . ?
C17 Si2 C16 C15 -51.41(11) . . . . ?
C28 C24 C23 C22 179.71(15) . . . . ?
C25 C20 C21 C22 -179.38(16) . . . . ?
C13 Si1 N1 Al1 -171.51(9) . . . . ?
C13 Si1 N1 C1 6.40(11) . . . . ?
C13 Si1 C15 C16 -165.90(9) . . . . ?
C21 C20 C25 C26 85.40(17) . . . . ?
C21 C20 C25 C27 -38.4(2) . . . . ?

loop_
_exptl_oxdiff_crystal_face_indexfrac_h
_exptl_oxdiff_crystal_face_indexfrac_k
_exptl_oxdiff_crystal_face_indexfrac_l
_exptl_oxdiff_crystal_face_x
_exptl_oxdiff_crystal_face_y
_exptl_oxdiff_crystal_face_z
-6.6331 5.8637 -0.5513 0.1051 0.4430 0.8903
2.2126 9.7046 3.5479 0.2278 0.9505 -0.2115
-3.1872 -9.1521 -3.7180 -0.2193 -0.9145 0.3401
-3.2668 2.4268 -12.5089 -0.7456 0.1793 0.6418
-7.4866 -0.1608 7.1345 0.5973 -0.1420 0.7893
-1.7958 -2.0926 14.5621 0.9710 -0.2325 -0.0553
7.9875 -1.0712 0.1631 -0.1365 0.0315 -0.9901
1.0080 -1.0068 -15.0000 -0.9971 -0.0726 0.1209
2.9931 0.0055 13.0005 0.7917 0.0453 -0.5870
1.0076 0.9932 -15.0008 -0.9896 0.1160 0.1454
-2.0076 5.0060 12.9984 0.9000 0.4339 0.0842
-1.0067 8.0046 9.9972 0.6983 0.7343 0.0502
-0.9992 -9.9990 2.0038 0.1103 -0.9602 -0.0349
-4.0015 -7.9970 6.0030 0.4317 -0.8227 0.2875
1.9977 -7.9971 7.0033 0.3893 -0.7235 -0.4613
